data_7712276
loop_
_publ_author_name
'Feng, Haosheng'
'Luo, Shao-Xiong Lennon'
'Croy, Robert G.'
'Essigmann, John M.'
'Swager, Timothy M.'

_publ_section_title
;
 Interaction of <i>N</i>-nitrosamines with binuclear copper complexes for
 luminescent detection.
;
_journal_name_full 'Dalton transactions (Cambridge, England : 2003)'
_journal_paper_doi 10.1039/d2dt03848j
_journal_year 2023
_chemical_formula_sum 'C42 H32 Cl2 Cu N2 O10 P2'
_chemical_formula_weight 921.07
_space_group_crystal_system triclinic
_space_group_IT_number 2
_space_group_name_Hall '-P 1'
_space_group_name_H-M_alt 'P -1'
_atom_sites_solution_hydrogens geom
_atom_sites_solution_primary direct
_atom_sites_solution_secondary difmap
_audit_creation_method SHELXL-2018/3
_audit_update_record
;
2022-11-09 deposited with the CCDC.	2023-01-26 downloaded from the CCDC.
;
_cell_angle_alpha 83.8641(14)
_cell_angle_beta 78.2297(14)
_cell_angle_gamma 88.8782(14)
_cell_formula_units_Z 3
_cell_length_a 10.9585(5)
_cell_length_b 14.9847(7)
_cell_length_c 19.6805(10)
_cell_measurement_reflns_used 9789
_cell_measurement_temperature 100(2)
_cell_measurement_theta_max 28.91
_cell_measurement_theta_min 2.34
_cell_volume 3145.6(3)
_computing_cell_refinement 'SAINT 8.38A (Bruker-AXS, 2017)'
_computing_data_collection 'APEX3 v2017.3.0 (Bruker-AXS, 2017)'
_computing_data_reduction 'SAINT 8.38A (Bruker-AXS, 2017)'
_computing_molecular_graphics 'Bruker SHELXTL'
_computing_publication_material 'Bruker SHELXTL'
_computing_structure_refinement 'SHELXL-2018/3 (Sheldrick, 2018)'
_computing_structure_solution 'SHELXT-2015 (Sheldrick, 2015)'
_diffrn_ambient_temperature 100(2)
_diffrn_detector_area_resol_mean 8.3
_diffrn_measured_fraction_theta_full 1.000
_diffrn_measured_fraction_theta_max 1.000
_diffrn_measurement_device_type 'Bruker Smart APEX2 CCD'
_diffrn_measurement_method '\f and \w scans'
_diffrn_radiation_type MoK\a
_diffrn_radiation_wavelength 0.71073
_diffrn_reflns_av_R_equivalents 0.0523
_diffrn_reflns_av_unetI/netI 0.0310
_diffrn_reflns_Laue_measured_fraction_full 1.000
_diffrn_reflns_Laue_measured_fraction_max 1.000
_diffrn_reflns_limit_h_max 15
_diffrn_reflns_limit_h_min -15
_diffrn_reflns_limit_k_max 21
_diffrn_reflns_limit_k_min -21
_diffrn_reflns_limit_l_max 27
_diffrn_reflns_limit_l_min -27
_diffrn_reflns_number 178169
_diffrn_reflns_point_group_measured_fraction_full 1.000
_diffrn_reflns_point_group_measured_fraction_max 1.000
_diffrn_reflns_theta_full 25.242
_diffrn_reflns_theta_max 30.034
_diffrn_reflns_theta_min 1.063
_diffrn_source 'I\mS micro-focus sealed tube, multilayer optics'
_exptl_absorpt_coefficient_mu 0.784
_exptl_absorpt_correction_T_max 0.6950
_exptl_absorpt_correction_T_min 0.6590
_exptl_absorpt_correction_type multi-scan
_exptl_absorpt_process_details 'SADABS (Herbst-Irmer et al., 2015)'
_exptl_crystal_colour blue
_exptl_crystal_density_diffrn 1.459
_exptl_crystal_density_method 'not measured'
_exptl_crystal_description plate
_exptl_crystal_F_000 1413
_exptl_crystal_recrystallization_method 'Re-crystallisation from solvent: Acetonitrile/Toluene'
_exptl_crystal_size_max 0.190
_exptl_crystal_size_mid 0.140
_exptl_crystal_size_min 0.030
_refine_diff_density_max 0.520
_refine_diff_density_min -0.609
_refine_diff_density_rms 0.062
_refine_ls_extinction_method none
_refine_ls_goodness_of_fit_ref 1.018
_refine_ls_hydrogen_treatment constr
_refine_ls_matrix_type full
_refine_ls_number_parameters 1251
_refine_ls_number_reflns 18393
_refine_ls_number_restraints 3067
_refine_ls_restrained_S_all 1.039
_refine_ls_R_factor_all 0.0661
_refine_ls_R_factor_gt 0.0427
_refine_ls_shift/su_max 0.004
_refine_ls_shift/su_mean 0.000
_refine_ls_structure_factor_coef Fsqd
_refine_ls_weighting_details 'w=1/[\s^2^(Fo^2^)+(0.0441P)^2^+2.6968P] where P=(Fo^2^+2Fc^2^)/3'
_refine_ls_weighting_scheme calc
_refine_ls_wR_factor_gt 0.1013
_refine_ls_wR_factor_ref 0.1128
_reflns_Friedel_coverage 0.000
_reflns_number_gt 13453
_reflns_number_total 18393
_reflns_threshold_expression 'I > 2\s(I)'
_cod_data_source_file d2dt03848j2.cif
_cod_data_source_block X21061_sq
_cod_database_code 7712276
_shelx_shelxl_version_number 2018/3
_shelx_space_group_comment
; 
The symmetry employed for this shelxl refinement is uniquely defined 
by the following loop, which should always be used as a source of 
symmetry information in preference to the above space-group names. 
They are only intended as comments. 
;
_shelx_estimated_absorpt_t_min 0.865
_shelx_estimated_absorpt_t_max 0.977

loop_
_space_group_symop_operation_xyz
'x, y, z'
'-x, -y, -z'

loop_
_atom_site_label
_atom_site_type_symbol
_atom_site_fract_x
_atom_site_fract_y
_atom_site_fract_z
_atom_site_U_iso_or_equiv
_atom_site_adp_type
_atom_site_occupancy
_atom_site_site_symmetry_order
_atom_site_calc_flag
_atom_site_refinement_flags_posn
_atom_site_refinement_flags_adp
_atom_site_refinement_flags_occupancy
_atom_site_disorder_assembly
_atom_site_disorder_group
Cu1 Cu 1.000000 0.500000 0.500000 0.02696(8) Uani 1 2 d S U P . .
O1 O 1.00023(14) 0.51991(10) 0.40103(7) 0.0304(3) Uani 1 1 d . U . . .
N1 N 0.81723(16) 0.52621(12) 0.51475(9) 0.0276(3) Uani 1 1 d . U . . .
C1 C 0.76983(19) 0.56117(14) 0.46022(11) 0.0275(4) Uani 1 1 d . . . . .
C2 C 0.6464(2) 0.59505(14) 0.46823(12) 0.0310(4) Uani 1 1 d . . . . .
C3 C 0.5948(2) 0.63537(16) 0.41175(13) 0.0374(5) Uani 1 1 d . . . . .
H3 H 0.643861 0.641083 0.365757 0.045 Uiso 1 1 calc R U . . .
C4 C 0.4749(2) 0.66590(17) 0.42336(15) 0.0433(6) Uani 1 1 d . . . . .
H4 H 0.441062 0.692137 0.385155 0.052 Uiso 1 1 calc R U . . .
C5 C 0.4012(2) 0.65911(16) 0.49077(15) 0.0436(6) Uani 1 1 d . . . . .
H5 H 0.317739 0.680262 0.497754 0.052 Uiso 1 1 calc R U . . .
C6 C 0.4481(2) 0.62241(15) 0.54650(14) 0.0393(5) Uani 1 1 d . . . . .
H6 H 0.397845 0.619489 0.592130 0.047 Uiso 1 1 calc R U . . .
C7 C 0.5717(2) 0.58852(14) 0.53667(12) 0.0326(4) Uani 1 1 d . . . . .
C8 C 0.6243(2) 0.54876(15) 0.59205(12) 0.0343(5) Uani 1 1 d . . . . .
H8 H 0.575485 0.542151 0.638105 0.041 Uiso 1 1 calc R U . . .
C9 C 0.7448(2) 0.51959(15) 0.58018(11) 0.0318(4) Uani 1 1 d . . . . .
H9 H 0.778999 0.494058 0.618467 0.038 Uiso 1 1 calc R U . . .
P1 P 0.88277(5) 0.55382(4) 0.37784(3) 0.02663(11) Uani 1 1 d D U . . .
C11 C 0.8290(2) 0.47416(13) 0.32842(10) 0.0290(4) Uani 1 1 d D . . . .
C12 C 0.8797(2) 0.38844(14) 0.33267(11) 0.0322(4) Uani 1 1 d D . . . .
H12 H 0.943191 0.375242 0.358634 0.039 Uiso 1 1 calc R U . . .
C13 C 0.8373(2) 0.32214(15) 0.29885(12) 0.0379(5) Uani 1 1 d D . . . .
H13 H 0.871346 0.263416 0.302276 0.046 Uiso 1 1 calc R U . . .
C14 C 0.7466(2) 0.34092(16) 0.26047(12) 0.0396(5) Uani 1 1 d D . . . .
H14 H 0.717975 0.295185 0.237592 0.048 Uiso 1 1 calc R U . . .
C15 C 0.6968(3) 0.42623(16) 0.25512(13) 0.0431(6) Uani 1 1 d D . . . .
H15 H 0.634508 0.439090 0.228281 0.052 Uiso 1 1 calc R U . . .
C16 C 0.7375(2) 0.49314(15) 0.28880(12) 0.0392(5) Uani 1 1 d D . . . .
H16 H 0.703324 0.551766 0.284934 0.047 Uiso 1 1 calc R U . . .
C21 C 0.8924(15) 0.6611(4) 0.3290(4) 0.0273(14) Uani 0.67(3) 1 d D U P A 1
C22 C 0.8814(12) 0.7392(5) 0.3624(5) 0.0272(13) Uani 0.67(3) 1 d D U P A 1
H22 H 0.859194 0.735275 0.411923 0.033 Uiso 0.67(3) 1 calc R U P A 1
C23 C 0.903(2) 0.8224(5) 0.3242(5) 0.0341(14) Uani 0.67(3) 1 d D U P A 1
H23 H 0.902572 0.874837 0.347417 0.041 Uiso 0.67(3) 1 calc R U P A 1
C24 C 0.9239(11) 0.8291(5) 0.2527(5) 0.0424(18) Uani 0.67(3) 1 d D U P A 1
H24 H 0.937149 0.886439 0.226590 0.051 Uiso 0.67(3) 1 calc R U P A 1
C25 C 0.9262(12) 0.7531(5) 0.2183(4) 0.0501(17) Uani 0.67(3) 1 d D U P A 1
H25 H 0.937265 0.758358 0.168896 0.060 Uiso 0.67(3) 1 calc R U P A 1
C26 C 0.9123(12) 0.6686(5) 0.2565(4) 0.0417(16) Uani 0.67(3) 1 d D U P A 1
H26 H 0.916438 0.616088 0.233010 0.050 Uiso 0.67(3) 1 calc R U P A 1
C21A C 0.909(3) 0.6597(7) 0.3255(7) 0.0273(14) Uani 0.33(3) 1 d D U P A 2
C22A C 0.901(3) 0.7379(9) 0.3583(9) 0.0272(13) Uani 0.33(3) 1 d D U P A 2
H22A H 0.885419 0.734898 0.407762 0.033 Uiso 0.33(3) 1 calc R U P A 2
C23A C 0.916(4) 0.8206(10) 0.3180(10) 0.0341(14) Uani 0.33(3) 1 d D U P A 2
H23A H 0.900387 0.874515 0.339657 0.041 Uiso 0.33(3) 1 calc R U P A 2
C24A C 0.954(2) 0.8239(9) 0.2470(10) 0.038(3) Uani 0.33(3) 1 d D U P A 2
H24A H 0.963482 0.880232 0.219312 0.046 Uiso 0.33(3) 1 calc R U P A 2
C25A C 0.978(2) 0.7458(8) 0.2155(6) 0.046(3) Uani 0.33(3) 1 d D U P A 2
H25A H 1.008717 0.749094 0.166531 0.055 Uiso 0.33(3) 1 calc R U P A 2
C26A C 0.9578(18) 0.6631(8) 0.2539(6) 0.035(2) Uani 0.33(3) 1 d D U P A 2
H26A H 0.976701 0.609450 0.232189 0.042 Uiso 0.33(3) 1 calc R U P A 2
Cu2 Cu 0.500000 0.500000 1.000000 0.03216(9) Uani 1 2 d S U P . .
O2 O 0.45860(14) 0.37436(10) 1.00333(8) 0.0321(3) Uani 1 1 d . U . . .
N2 N 0.33812(16) 0.52592(13) 0.97029(10) 0.0318(4) Uani 1 1 d . U . . .
C31 C 0.26812(19) 0.45818(16) 0.96106(11) 0.0326(5) Uani 1 1 d . . . . .
C32 C 0.1572(2) 0.47264(18) 0.93489(12) 0.0375(5) Uani 1 1 d . . . . .
C33 C 0.0783(2) 0.4025(2) 0.92681(14) 0.0459(6) Uani 1 1 d . . . . .
H33 H 0.097414 0.341757 0.939965 0.055 Uiso 1 1 calc R U . . .
C34 C -0.0267(2) 0.4231(2) 0.89965(15) 0.0550(8) Uani 1 1 d . . . . .
H34 H -0.081260 0.376182 0.895968 0.066 Uiso 1 1 calc R U . . .
C35 C -0.0544(2) 0.5114(2) 0.87748(15) 0.0565(8) Uani 1 1 d . . . . .
H35 H -0.125240 0.523506 0.857106 0.068 Uiso 1 1 calc R U . . .
C36 C 0.0193(2) 0.5802(2) 0.88484(14) 0.0495(7) Uani 1 1 d . . . . .
H36 H -0.000586 0.640077 0.869817 0.059 Uiso 1 1 calc R U . . .
C37 C 0.1260(2) 0.56291(18) 0.91493(12) 0.0398(5) Uani 1 1 d . . . . .
C38 C 0.2022(2) 0.63206(18) 0.92520(13) 0.0420(5) Uani 1 1 d . . . . .
H38 H 0.182371 0.692791 0.912629 0.050 Uiso 1 1 calc R U . . .
C39 C 0.3050(2) 0.61233(16) 0.95329(13) 0.0377(5) Uani 1 1 d . . . . .
H39 H 0.354579 0.659991 0.961160 0.045 Uiso 1 1 calc R U . . .
P2 P 0.33864(5) 0.34936(4) 0.98289(3) 0.03043(12) Uani 1 1 d D U . . .
C41 C 0.2409(2) 0.28542(16) 1.05527(12) 0.0365(5) Uani 1 1 d D . . . .
C42 C 0.2560(2) 0.29934(16) 1.12182(12) 0.0341(5) Uani 1 1 d D . . . .
H42 H 0.316999 0.340637 1.127432 0.041 Uiso 1 1 calc R U . . .
C43 C 0.1819(2) 0.25277(18) 1.18017(13) 0.0428(6) Uani 1 1 d D . . . .
H43 H 0.190888 0.263394 1.225621 0.051 Uiso 1 1 calc R U . . .
C44 C 0.0952(3) 0.1912(2) 1.17216(15) 0.0554(7) Uani 1 1 d D . . . .
H44 H 0.045963 0.158588 1.212074 0.066 Uiso 1 1 calc R U . . .
C45 C 0.0801(3) 0.1769(3) 1.10649(16) 0.0732(11) Uani 1 1 d D . . . .
H45 H 0.019197 0.135352 1.101254 0.088 Uiso 1 1 calc R U . . .
C46 C 0.1533(3) 0.2230(2) 1.04785(15) 0.0617(9) Uani 1 1 d D . . . .
H46 H 0.143596 0.211938 1.002597 0.074 Uiso 1 1 calc R U . . .
C51 C 0.3601(14) 0.2890(5) 0.9082(4) 0.0312(13) Uani 0.738(10) 1 d D U P B 1
C52 C 0.3579(6) 0.1950(3) 0.9167(2) 0.0456(12) Uani 0.738(10) 1 d D U P B 1
H52 H 0.342362 0.163681 0.962165 0.055 Uiso 0.738(10) 1 calc R U P B 1
C53 C 0.3785(6) 0.1478(4) 0.8585(3) 0.0496(13) Uani 0.738(10) 1 d D U P B 1
H53 H 0.375276 0.084057 0.863940 0.059 Uiso 0.738(10) 1 calc R U P B 1
C54 C 0.4038(11) 0.1940(5) 0.7924(4) 0.0416(15) Uani 0.738(10) 1 d D U P B 1
H54 H 0.418012 0.161945 0.752391 0.050 Uiso 0.738(10) 1 calc R U P B 1
C55 C 0.4082(5) 0.2855(3) 0.78455(19) 0.0382(10) Uani 0.738(10) 1 d D U P B 1
H55 H 0.427621 0.316440 0.738961 0.046 Uiso 0.738(10) 1 calc R U P B 1
C56 C 0.3849(4) 0.3343(3) 0.8421(2) 0.0316(8) Uani 0.738(10) 1 d D U P B 1
H56 H 0.386012 0.398038 0.835886 0.038 Uiso 0.738(10) 1 calc R U P B 1
C51A C 0.361(4) 0.2823(14) 0.9094(9) 0.033(3) Uani 0.262(10) 1 d D U P B 2
C52A C 0.4150(16) 0.1979(10) 0.9154(7) 0.048(3) Uani 0.262(10) 1 d D U P B 2
H52A H 0.442250 0.176645 0.957076 0.057 Uiso 0.262(10) 1 calc R U P B 2
C53A C 0.4293(18) 0.1445(11) 0.8609(8) 0.054(3) Uani 0.262(10) 1 d D U P B 2
H53A H 0.462534 0.085664 0.865915 0.065 Uiso 0.262(10) 1 calc R U P B 2
C54A C 0.395(3) 0.1773(13) 0.7999(12) 0.041(3) Uani 0.262(10) 1 d D U P B 2
H54A H 0.404895 0.140911 0.762430 0.049 Uiso 0.262(10) 1 calc R U P B 2
C55A C 0.3465(16) 0.2615(8) 0.7921(5) 0.043(3) Uani 0.262(10) 1 d D U P B 2
H55A H 0.320971 0.282475 0.749908 0.052 Uiso 0.262(10) 1 calc R U P B 2
C56A C 0.3345(16) 0.3166(9) 0.8453(6) 0.041(3) Uani 0.262(10) 1 d D U P B 2
H56A H 0.308276 0.377063 0.838154 0.050 Uiso 0.262(10) 1 calc R U P B 2
Cu3 Cu 1.0003(11) 1.000(3) 0.5033(5) 0.0271(7) Uani 0.5 1 d D U P C -1
O3 O 0.9352(7) 0.9808(8) 0.6027(5) 0.0269(14) Uani 0.5 1 d D U P C -1
N3 N 0.8259(11) 1.0368(19) 0.4946(4) 0.0256(16) Uani 0.5 1 d D U P C -1
C61 C 0.7392(8) 1.0418(9) 0.5523(4) 0.0243(16) Uani 0.5 1 d D U P C -1
C62 C 0.6154(7) 1.0719(8) 0.5506(4) 0.0221(16) Uani 0.5 1 d D U P C -1
C63 C 0.5198(7) 1.0783(7) 0.6104(4) 0.0255(14) Uani 0.5 1 d D U P C -1
H63 H 0.536542 1.061442 0.655529 0.031 Uiso 0.5 1 calc R U P C -1
C64 C 0.4040(8) 1.1085(7) 0.6039(4) 0.0299(16) Uani 0.5 1 d D U P C -1
H64 H 0.340628 1.111090 0.644547 0.036 Uiso 0.5 1 calc R U P C -1
C65 C 0.3773(8) 1.1357(7) 0.5379(4) 0.0299(16) Uani 0.5 1 d D U P C -1
H65 H 0.296226 1.156551 0.534237 0.036 Uiso 0.5 1 calc R U P C -1
C66 C 0.4672(8) 1.1324(10) 0.4791(4) 0.0315(18) Uani 0.5 1 d D U P C -1
H66 H 0.449222 1.152742 0.434813 0.038 Uiso 0.5 1 calc R U P C -1
C67 C 0.5882(8) 1.0986(10) 0.4836(4) 0.0232(15) Uani 0.5 1 d D U P C -1
C68 C 0.6817(11) 1.0918(13) 0.4250(4) 0.0296(18) Uani 0.5 1 d D U P C -1
H68 H 0.664879 1.109120 0.380008 0.036 Uiso 0.5 1 calc R U P C -1
C69 C 0.7980(12) 1.0605(17) 0.4310(4) 0.0271(19) Uani 0.5 1 d D U P C -1
H69 H 0.859851 1.055311 0.390039 0.033 Uiso 0.5 1 calc R U P C -1
P3 P 0.7980(6) 0.9974(3) 0.6299(3) 0.0258(7) Uani 0.5 1 d D U P C -1
C71 C 0.7194(8) 0.8937(4) 0.6646(6) 0.0291(17) Uani 0.5 1 d D U P C -1
C72 C 0.7708(12) 0.8169(6) 0.6369(9) 0.0330(19) Uani 0.5 1 d D U P C -1
H72 H 0.846335 0.820129 0.603019 0.040 Uiso 0.5 1 calc R U P C -1
C73 C 0.7099(10) 0.7345(5) 0.6597(6) 0.0370(17) Uani 0.5 1 d D U P C -1
H73 H 0.744736 0.681251 0.641672 0.044 Uiso 0.5 1 calc R U P C -1
C74 C 0.6009(10) 0.7308(5) 0.7076(6) 0.0429(18) Uani 0.5 1 d D U P C -1
H74 H 0.561121 0.674502 0.723443 0.051 Uiso 0.5 1 calc R U P C -1
C75 C 0.5473(9) 0.8073(5) 0.7333(6) 0.0451(19) Uani 0.5 1 d D U P C -1
H75 H 0.471156 0.803329 0.766779 0.054 Uiso 0.5 1 calc R U P C -1
C76 C 0.6037(11) 0.8900(5) 0.7109(7) 0.0428(19) Uani 0.5 1 d D U P C -1
H76 H 0.564557 0.943302 0.726536 0.051 Uiso 0.5 1 calc R U P C -1
C81 C 0.7677(9) 1.0758(4) 0.6937(3) 0.0283(15) Uani 0.5 1 d D U P C -1
C82 C 0.7520(7) 1.1663(4) 0.6744(3) 0.0369(14) Uani 0.5 1 d D U P C -1
H82 H 0.752078 1.187116 0.627068 0.044 Uiso 0.5 1 calc R U P C -1
C83 C 0.7360(7) 1.2264(4) 0.7247(4) 0.0474(15) Uani 0.5 1 d D U P C -1
H83 H 0.727235 1.288629 0.711407 0.057 Uiso 0.5 1 calc R U P C -1
C84 C 0.7329(8) 1.1965(5) 0.7925(4) 0.0567(19) Uani 0.5 1 d D U P C -1
H84 H 0.718715 1.237787 0.826675 0.068 Uiso 0.5 1 calc R U P C -1
C85 C 0.7501(9) 1.1065(5) 0.8126(4) 0.067(2) Uani 0.5 1 d D U P C -1
H85 H 0.750154 1.086771 0.860076 0.080 Uiso 0.5 1 calc R U P C -1
C86 C 0.7672(9) 1.0450(4) 0.7634(3) 0.0462(17) Uani 0.5 1 d D U P C -1
H86 H 0.778310 0.983051 0.776896 0.055 Uiso 0.5 1 calc R U P C -1
O4 O 1.0724(7) 1.0126(9) 0.4045(5) 0.0329(18) Uani 0.5 1 d D U P C -1
N4 N 1.1719(10) 0.9646(19) 0.5177(4) 0.0239(19) Uani 0.5 1 d D U P C -1
C91 C 1.2589(8) 0.9512(10) 0.4616(4) 0.0246(16) Uani 0.5 1 d D U P C -1
C92 C 1.3781(7) 0.9149(9) 0.4672(4) 0.0227(15) Uani 0.5 1 d D U P C -1
C93 C 1.4750(8) 0.9053(8) 0.4086(4) 0.0315(18) Uani 0.5 1 d D U P C -1
H93 H 1.460563 0.921387 0.362892 0.038 Uiso 0.5 1 calc R U P C -1
C94 C 1.5889(8) 0.8732(7) 0.4171(4) 0.0322(17) Uani 0.5 1 d D U P C -1
H94 H 1.653500 0.867815 0.377481 0.039 Uiso 0.5 1 calc R U P C -1
C95 C 1.6107(8) 0.8479(7) 0.4846(4) 0.0303(17) Uani 0.5 1 d D U P C -1
H95 H 1.689430 0.823958 0.490049 0.036 Uiso 0.5 1 calc R U P C -1
C96 C 1.5202(8) 0.8574(9) 0.5421(4) 0.0271(15) Uani 0.5 1 d D U P C -1
H96 H 1.537254 0.840944 0.587220 0.032 Uiso 0.5 1 calc R U P C -1
C97 C 1.4005(8) 0.8916(10) 0.5357(4) 0.0248(16) Uani 0.5 1 d D U P C -1
C98 C 1.3068(10) 0.9063(13) 0.5925(4) 0.0241(15) Uani 0.5 1 d D U P C -1
H98 H 1.320364 0.891540 0.638534 0.029 Uiso 0.5 1 calc R U P C -1
C99 C 1.1942(12) 0.9422(18) 0.5826(4) 0.0254(19) Uani 0.5 1 d D U P C -1
H99 H 1.130980 0.951397 0.622115 0.030 Uiso 0.5 1 calc R U P C -1
P4 P 1.2077(5) 0.9877(3) 0.3798(3) 0.0257(7) Uani 0.5 1 d D U P C -1
C101 C 1.2961(8) 1.0855(4) 0.3381(5) 0.0288(17) Uani 0.5 1 d D U P C -1
C102 C 1.2490(13) 1.1669(6) 0.3588(9) 0.035(2) Uani 0.5 1 d D U P C -1
H102 H 1.172748 1.168760 0.391820 0.042 Uiso 0.5 1 calc R U P C -1
C103 C 1.3137(10) 1.2465(5) 0.3311(7) 0.045(2) Uani 0.5 1 d D U P C -1
H103 H 1.282151 1.301903 0.346619 0.054 Uiso 0.5 1 calc R U P C -1
C104 C 1.4212(9) 1.2454(6) 0.2823(7) 0.053(2) Uani 0.5 1 d D U P C -1
H104 H 1.465232 1.299661 0.264434 0.064 Uiso 0.5 1 calc R U P C -1
C105 C 1.4655(10) 1.1657(6) 0.2592(7) 0.055(2) Uani 0.5 1 d D U P C -1
H105 H 1.540534 1.165151 0.225079 0.066 Uiso 0.5 1 calc R U P C -1
C106 C 1.4028(11) 1.0855(6) 0.2847(8) 0.045(2) Uani 0.5 1 d D U P C -1
H106 H 1.431767 1.031227 0.266113 0.054 Uiso 0.5 1 calc R U P C -1
C111 C 1.2314(8) 0.9005(4) 0.3233(3) 0.0272(14) Uani 0.5 1 d D U P C -1
C112 C 1.2317(7) 0.8113(4) 0.3506(3) 0.0289(12) Uani 0.5 1 d D U P C -1
H112 H 1.222003 0.796036 0.399488 0.035 Uiso 0.5 1 calc R U P C -1
C113 C 1.2462(6) 0.7444(4) 0.3060(3) 0.0370(12) Uani 0.5 1 d D U P C -1
H113 H 1.244161 0.683163 0.324686 0.044 Uiso 0.5 1 calc R U P C -1
C114 C 1.2633(7) 0.7658(5) 0.2357(4) 0.0467(15) Uani 0.5 1 d D U P C -1
H114 H 1.276077 0.719362 0.205700 0.056 Uiso 0.5 1 calc R U P C -1
C115 C 1.2623(7) 0.8541(5) 0.2075(3) 0.0503(16) Uani 0.5 1 d D U P C -1
H115 H 1.273520 0.868225 0.158373 0.060 Uiso 0.5 1 calc R U P C -1
C116 C 1.2448(7) 0.9229(4) 0.2514(3) 0.0397(14) Uani 0.5 1 d D U P C -1
H116 H 1.242028 0.983865 0.232584 0.048 Uiso 0.5 1 calc R U P C -1
Cl1 Cl 1.0257(4) 0.7357(3) 0.5197(2) 0.0334(6) Uani 0.502(9) 1 d D U P D 1
O5 O 0.9755(11) 0.8168(6) 0.4886(5) 0.0345(16) Uani 0.502(9) 1 d D U P D 1
O6 O 1.1301(6) 0.7586(7) 0.5463(4) 0.0343(13) Uani 0.502(9) 1 d D U P D 1
O7 O 1.0587(5) 0.6719(3) 0.4687(2) 0.0401(11) Uani 0.502(9) 1 d D U P D 1
O8 O 0.9307(3) 0.6936(3) 0.5746(3) 0.0443(14) Uani 0.502(9) 1 d D U P D 1
Cl1A Cl 1.0374(5) 0.7463(3) 0.5014(3) 0.0390(7) Uani 0.498(9) 1 d D U P D 2
O5A O 0.9938(10) 0.8293(6) 0.4699(5) 0.0335(16) Uani 0.498(9) 1 d D U P D 2
O6A O 1.1012(10) 0.7660(8) 0.5542(6) 0.079(3) Uani 0.498(9) 1 d D U P D 2
O7A O 1.1218(7) 0.7032(4) 0.4484(3) 0.0624(17) Uani 0.498(9) 1 d D U P D 2
O8A O 0.9367(5) 0.6871(3) 0.5303(4) 0.0575(15) Uani 0.498(9) 1 d D U P D 2
Cl2 Cl 0.64837(19) 0.48429(13) 0.80225(10) 0.0360(3) Uani 0.835(5) 1 d D U P E 1
O9 O 0.5930(4) 0.4523(3) 0.74907(17) 0.0496(9) Uani 0.835(5) 1 d D U P E 1
O10 O 0.7397(4) 0.5517(3) 0.7698(3) 0.0482(9) Uani 0.835(5) 1 d D U P E 1
O11 O 0.5540(2) 0.52302(19) 0.85317(13) 0.0530(8) Uani 0.835(5) 1 d D U P E 1
O12 O 0.7059(3) 0.41169(16) 0.83747(15) 0.0550(8) Uani 0.835(5) 1 d D U P E 1
Cl2A Cl 0.6169(8) 0.4989(6) 0.8022(5) 0.0360(17) Uani 0.165(5) 1 d D U P E 2
O9A O 0.5579(19) 0.4347(13) 0.7694(9) 0.052(4) Uani 0.165(5) 1 d D U P E 2
O10A O 0.7338(17) 0.5286(17) 0.7624(13) 0.063(6) Uani 0.165(5) 1 d D U P E 2
O11A O 0.5352(9) 0.5721(8) 0.8183(7) 0.048(3) Uani 0.165(5) 1 d D U P E 2
O12A O 0.6329(12) 0.4557(10) 0.8697(6) 0.058(4) Uani 0.165(5) 1 d D U P E 2
Cl3 Cl 0.2170(3) 0.9390(2) 0.7894(2) 0.0801(11) Uani 0.648(8) 1 d D U P F 1
O13 O 0.3365(6) 0.9807(5) 0.7649(4) 0.0570(13) Uani 0.648(8) 1 d D U P F 1
O14 O 0.1553(4) 0.9830(3) 0.8522(2) 0.0577(12) Uani 0.648(8) 1 d D U P F 1
O15 O 0.2375(5) 0.8490(3) 0.8179(3) 0.0818(19) Uani 0.648(8) 1 d D U P F 1
O16 O 0.1377(4) 0.9416(4) 0.7445(2) 0.0788(17) Uani 0.648(8) 1 d D U P F 1
Cl3A Cl 0.2220(3) 0.9337(3) 0.7958(2) 0.0321(9) Uani 0.352(8) 1 d D U P F 2
O13A O 0.3117(14) 0.9961(10) 0.7463(9) 0.104(5) Uani 0.352(8) 1 d D U P F 2
O14A O 0.1139(7) 0.9819(5) 0.8133(6) 0.079(3) Uani 0.352(8) 1 d D U P F 2
O15A O 0.2592(15) 0.8707(11) 0.8447(7) 0.150(6) Uani 0.352(8) 1 d D U P F 2
O16A O 0.2019(10) 0.8747(7) 0.7427(5) 0.103(4) Uani 0.352(8) 1 d D U P F 2

loop_
_atom_site_aniso_label
_atom_site_aniso_U_11
_atom_site_aniso_U_22
_atom_site_aniso_U_33
_atom_site_aniso_U_23
_atom_site_aniso_U_13
_atom_site_aniso_U_12
Cu1 0.02781(18) 0.02968(18) 0.02620(17) -0.00762(14) -0.00962(14) -0.00031(14)
O1 0.0301(7) 0.0355(8) 0.0276(7) -0.0070(6) -0.0087(6) -0.0023(6)
N1 0.0289(9) 0.0278(8) 0.0281(8) -0.0053(7) -0.0089(7) -0.0017(7)
C1 0.0278(10) 0.0274(10) 0.0295(10) -0.0039(8) -0.0100(8) -0.0044(8)
C2 0.0284(10) 0.0286(10) 0.0374(11) -0.0012(8) -0.0107(9) -0.0062(8)
C3 0.0324(11) 0.0388(12) 0.0426(13) 0.0032(10) -0.0144(10) -0.0070(9)
C4 0.0330(12) 0.0384(13) 0.0618(16) 0.0070(11) -0.0226(11) -0.0074(10)
C5 0.0283(11) 0.0318(12) 0.0706(18) 0.0016(11) -0.0134(11) -0.0035(9)
C6 0.0285(11) 0.0319(11) 0.0549(15) -0.0024(10) -0.0033(10) -0.0041(9)
C7 0.0281(10) 0.0276(10) 0.0421(12) -0.0033(9) -0.0068(9) -0.0062(8)
C8 0.0322(11) 0.0354(11) 0.0342(11) -0.0038(9) -0.0039(9) -0.0041(9)
C9 0.0333(11) 0.0337(11) 0.0284(10) -0.0011(8) -0.0072(8) -0.0030(9)
P1 0.0302(3) 0.0262(2) 0.0259(2) -0.00494(19) -0.0097(2) -0.0047(2)
C11 0.0357(11) 0.0268(10) 0.0258(9) -0.0019(8) -0.0091(8) -0.0095(8)
C12 0.0355(11) 0.0336(11) 0.0290(10) -0.0074(8) -0.0073(9) -0.0049(9)
C13 0.0481(14) 0.0301(11) 0.0359(12) -0.0090(9) -0.0057(10) -0.0074(10)
C14 0.0470(14) 0.0392(13) 0.0347(11) -0.0101(10) -0.0083(10) -0.0177(10)
C15 0.0536(15) 0.0407(13) 0.0422(13) -0.0037(10) -0.0258(12) -0.0136(11)
C16 0.0547(15) 0.0294(11) 0.0406(12) -0.0034(9) -0.0255(11) -0.0060(10)
C21 0.024(4) 0.0293(10) 0.0292(12) -0.0039(8) -0.0065(13) -0.0064(11)
C22 0.014(4) 0.0310(10) 0.0369(14) -0.0084(9) -0.0035(16) 0.0045(13)
C23 0.022(5) 0.0272(11) 0.053(2) -0.0088(11) -0.005(2) 0.0018(12)
C24 0.036(5) 0.032(2) 0.054(3) 0.006(2) -0.002(3) -0.009(2)
C25 0.064(5) 0.044(2) 0.036(2) 0.0030(17) 0.000(3) -0.018(3)
C26 0.052(4) 0.037(2) 0.035(2) -0.0049(16) -0.002(2) -0.019(2)
C21A 0.024(4) 0.0293(10) 0.0292(12) -0.0039(8) -0.0065(13) -0.0064(11)
C22A 0.014(4) 0.0310(10) 0.0369(14) -0.0084(9) -0.0035(16) 0.0045(13)
C23A 0.022(5) 0.0272(11) 0.053(2) -0.0088(11) -0.005(2) 0.0018(12)
C24A 0.033(7) 0.033(4) 0.045(4) 0.001(3) 0.001(4) -0.012(4)
C25A 0.059(7) 0.036(4) 0.036(4) -0.003(3) 0.008(5) -0.018(5)
C26A 0.041(6) 0.030(3) 0.031(3) -0.009(3) 0.004(4) -0.015(4)
Cu2 0.02227(17) 0.0328(2) 0.0441(2) -0.00603(16) -0.01131(15) -0.00671(14)
O2 0.0271(7) 0.0337(8) 0.0377(8) -0.0068(6) -0.0095(6) -0.0069(6)
N2 0.0229(8) 0.0396(10) 0.0345(9) -0.0076(8) -0.0072(7) -0.0049(7)
C31 0.0229(9) 0.0433(12) 0.0334(11) -0.0135(9) -0.0047(8) -0.0046(8)
C32 0.0240(10) 0.0567(15) 0.0354(11) -0.0213(11) -0.0059(9) 0.0000(10)
C33 0.0288(11) 0.0606(16) 0.0548(15) -0.0288(13) -0.0116(11) -0.0018(11)
C34 0.0290(12) 0.085(2) 0.0599(17) -0.0420(16) -0.0129(12) -0.0019(13)
C35 0.0286(12) 0.095(2) 0.0555(16) -0.0370(16) -0.0169(11) 0.0140(14)
C36 0.0311(12) 0.078(2) 0.0442(14) -0.0218(13) -0.0120(10) 0.0135(12)
C37 0.0255(10) 0.0602(16) 0.0363(12) -0.0193(11) -0.0054(9) 0.0076(10)
C38 0.0321(12) 0.0496(14) 0.0460(14) -0.0109(11) -0.0096(10) 0.0089(10)
C39 0.0292(11) 0.0392(12) 0.0470(13) -0.0102(10) -0.0105(10) 0.0014(9)
P2 0.0259(3) 0.0364(3) 0.0303(3) -0.0086(2) -0.0053(2) -0.0097(2)
C41 0.0342(11) 0.0428(13) 0.0327(11) -0.0071(9) -0.0043(9) -0.0151(10)
C42 0.0292(11) 0.0382(12) 0.0362(11) -0.0070(9) -0.0077(9) -0.0031(9)
C43 0.0413(13) 0.0523(15) 0.0350(12) -0.0020(11) -0.0091(10) -0.0022(11)
C44 0.0504(16) 0.0649(19) 0.0451(15) 0.0061(13) -0.0002(12) -0.0205(14)
C45 0.073(2) 0.091(3) 0.0538(18) -0.0011(17) -0.0056(16) -0.055(2)
C46 0.0657(19) 0.079(2) 0.0415(14) -0.0090(14) -0.0069(13) -0.0462(17)
C51 0.028(2) 0.032(2) 0.035(2) -0.0057(19) -0.008(2) -0.005(2)
C52 0.064(3) 0.0338(17) 0.0390(18) -0.0058(14) -0.007(2) -0.016(2)
C53 0.068(3) 0.033(2) 0.050(2) -0.0111(16) -0.011(2) -0.009(2)
C54 0.048(3) 0.045(3) 0.037(2) -0.018(2) -0.014(2) 0.003(3)
C55 0.043(2) 0.045(2) 0.0303(16) -0.0088(14) -0.0129(16) 0.0072(17)
C56 0.031(2) 0.0329(17) 0.0329(16) -0.0072(13) -0.0104(15) 0.0035(14)
C51A 0.036(7) 0.041(5) 0.023(5) -0.011(5) -0.003(5) -0.009(5)
C52A 0.056(6) 0.054(5) 0.039(4) -0.010(4) -0.022(5) 0.009(5)
C53A 0.071(8) 0.050(5) 0.041(5) -0.010(4) -0.012(5) 0.017(6)
C54A 0.053(7) 0.036(5) 0.035(5) -0.008(4) -0.007(5) 0.000(6)
C55A 0.056(6) 0.046(5) 0.028(4) -0.008(3) -0.010(4) 0.002(5)
C56A 0.051(6) 0.042(5) 0.032(4) -0.006(3) -0.007(5) 0.003(5)
Cu3 0.01798(17) 0.0307(5) 0.0378(13) -0.012(3) -0.0140(8) 0.0018(2)
O3 0.020(2) 0.031(3) 0.036(2) -0.012(2) -0.0164(18) 0.005(2)
N3 0.025(3) 0.028(3) 0.034(3) -0.018(4) -0.021(2) 0.002(3)
C61 0.020(3) 0.023(3) 0.035(3) -0.013(3) -0.012(2) 0.002(2)
C62 0.024(2) 0.020(4) 0.028(3) -0.007(3) -0.016(2) 0.000(2)
C63 0.021(2) 0.028(4) 0.033(3) -0.013(3) -0.012(2) 0.002(2)
C64 0.025(3) 0.031(4) 0.039(4) -0.013(3) -0.014(3) 0.002(2)
C65 0.024(3) 0.029(4) 0.043(4) -0.015(3) -0.014(3) 0.007(2)
C66 0.031(3) 0.034(4) 0.037(4) -0.014(4) -0.022(3) 0.007(3)
C67 0.020(2) 0.024(3) 0.030(3) -0.010(3) -0.012(2) 0.000(2)
C68 0.029(3) 0.036(3) 0.030(4) -0.013(4) -0.017(3) 0.002(3)
C69 0.028(3) 0.029(3) 0.031(3) -0.017(5) -0.013(3) 0.002(3)
P3 0.0227(9) 0.0239(13) 0.0372(14) -0.0091(11) -0.0184(9) 0.0040(8)
C71 0.025(3) 0.021(3) 0.049(3) -0.003(3) -0.024(2) 0.004(2)
C72 0.036(4) 0.024(3) 0.048(4) -0.014(3) -0.023(3) 0.006(3)
C73 0.044(4) 0.022(3) 0.052(4) -0.011(3) -0.025(3) 0.005(3)
C74 0.046(4) 0.028(3) 0.061(4) -0.005(3) -0.026(3) -0.004(3)
C75 0.038(4) 0.030(4) 0.071(5) -0.011(4) -0.014(3) -0.010(3)
C76 0.037(3) 0.027(4) 0.071(4) -0.021(4) -0.015(3) -0.004(3)
C81 0.025(2) 0.026(3) 0.036(3) -0.008(2) -0.010(3) -0.001(2)
C82 0.035(3) 0.033(3) 0.050(4) -0.011(3) -0.021(3) 0.003(3)
C83 0.045(3) 0.039(3) 0.066(5) -0.022(3) -0.019(4) 0.008(3)
C84 0.066(4) 0.049(4) 0.059(4) -0.033(3) -0.010(4) 0.005(4)
C85 0.101(6) 0.058(4) 0.043(4) -0.018(3) -0.013(4) 0.000(4)
C86 0.068(4) 0.038(3) 0.035(3) -0.009(3) -0.014(3) -0.002(3)
O4 0.019(2) 0.044(4) 0.041(3) -0.007(3) -0.0187(19) 0.002(2)
N4 0.017(2) 0.030(3) 0.029(3) -0.015(4) -0.008(2) 0.001(2)
C91 0.020(3) 0.028(3) 0.031(3) -0.009(3) -0.014(2) 0.000(2)
C92 0.017(2) 0.023(4) 0.030(3) -0.006(3) -0.009(2) 0.0007(19)
C93 0.026(3) 0.042(5) 0.030(3) -0.009(3) -0.009(2) 0.000(2)
C94 0.022(2) 0.035(4) 0.042(4) -0.015(3) -0.007(3) 0.003(2)
C95 0.021(3) 0.031(4) 0.045(4) -0.014(3) -0.017(3) 0.004(2)
C96 0.025(3) 0.027(3) 0.037(4) -0.014(3) -0.020(3) 0.006(2)
C97 0.025(3) 0.025(3) 0.030(3) -0.010(4) -0.014(3) 0.000(2)
C98 0.021(3) 0.031(3) 0.026(3) -0.016(4) -0.013(2) 0.003(2)
C99 0.021(3) 0.036(4) 0.025(3) -0.017(4) -0.010(2) 0.000(2)
P4 0.0170(9) 0.0294(15) 0.0342(12) -0.0048(10) -0.0127(8) 0.0014(9)
C101 0.023(3) 0.026(3) 0.042(3) -0.006(3) -0.018(2) 0.005(3)
C102 0.034(4) 0.036(4) 0.038(4) -0.006(4) -0.014(3) 0.001(4)
C103 0.049(5) 0.031(4) 0.061(4) -0.018(3) -0.019(3) 0.002(3)
C104 0.039(4) 0.041(5) 0.080(5) -0.014(4) -0.008(3) -0.017(4)
C105 0.031(3) 0.043(5) 0.087(5) -0.022(4) 0.005(3) -0.011(4)
C106 0.029(3) 0.036(4) 0.071(4) -0.018(4) -0.001(3) -0.012(3)
C111 0.018(2) 0.035(3) 0.030(3) -0.003(2) -0.008(2) -0.001(3)
C112 0.024(2) 0.031(3) 0.035(3) -0.006(2) -0.011(2) -0.001(2)
C113 0.034(3) 0.040(3) 0.043(3) -0.012(2) -0.017(2) 0.004(2)
C114 0.050(3) 0.052(4) 0.040(3) -0.012(3) -0.011(3) 0.006(3)
C115 0.063(4) 0.059(4) 0.028(3) -0.006(3) -0.007(3) 0.013(4)
C116 0.040(3) 0.039(3) 0.038(3) 0.001(2) -0.007(2) -0.001(3)
Cl1 0.0343(8) 0.0303(12) 0.0379(15) -0.0049(10) -0.0121(10) 0.0016(7)
O5 0.043(3) 0.029(3) 0.033(4) -0.006(2) -0.011(3) 0.005(2)
O6 0.0262(18) 0.033(3) 0.046(3) -0.005(2) -0.0110(17) -0.0063(16)
O7 0.045(3) 0.0275(19) 0.048(2) -0.0107(16) -0.0071(19) 0.0020(16)
O8 0.0295(17) 0.039(2) 0.058(3) 0.0048(19) 0.0013(17) 0.0028(14)
Cl1A 0.0541(15) 0.0247(10) 0.0447(18) -0.0065(12) -0.0235(14) -0.0010(9)
O5A 0.046(4) 0.023(2) 0.037(4) -0.005(2) -0.018(3) 0.002(2)
O6A 0.126(7) 0.040(4) 0.093(6) 0.013(4) -0.082(6) -0.023(5)
O7A 0.067(4) 0.049(3) 0.074(3) -0.020(3) -0.015(3) 0.021(3)
O8A 0.073(3) 0.044(2) 0.057(4) 0.006(2) -0.020(2) -0.038(2)
Cl2 0.0438(8) 0.0362(6) 0.0330(5) -0.0084(4) -0.0173(5) -0.0010(5)
O9 0.059(2) 0.060(2) 0.0371(16) -0.0154(15) -0.0212(15) -0.0036(14)
O10 0.0605(18) 0.0399(15) 0.0414(17) -0.0040(12) -0.0032(13) -0.0085(12)
O11 0.0570(15) 0.0582(17) 0.0437(14) -0.0220(12) -0.0012(12) -0.0018(13)
O12 0.0565(17) 0.0448(14) 0.0692(17) 0.0086(12) -0.0328(14) -0.0050(11)
Cl2A 0.034(3) 0.041(3) 0.033(2) 0.010(2) -0.014(2) -0.004(2)
O9A 0.051(10) 0.055(8) 0.056(10) -0.013(8) -0.022(8) -0.010(6)
O10A 0.048(8) 0.092(15) 0.040(8) -0.005(9) 0.010(6) -0.018(8)
O11A 0.035(5) 0.060(7) 0.060(7) -0.020(6) -0.028(5) 0.011(5)
O12A 0.052(7) 0.081(9) 0.041(6) 0.024(6) -0.022(5) -0.001(7)
Cl3 0.0807(19) 0.0547(16) 0.096(2) -0.0376(14) 0.0212(15) -0.0258(13)
O13 0.044(2) 0.047(3) 0.075(3) -0.0101(19) 0.0037(19) -0.0164(19)
O14 0.060(2) 0.051(2) 0.056(2) -0.0192(17) 0.0079(17) -0.0040(16)
O15 0.058(3) 0.0350(18) 0.136(5) -0.018(2) 0.026(3) -0.0136(16)
O16 0.080(3) 0.088(4) 0.063(2) -0.008(2) 0.002(2) -0.039(3)
Cl3A 0.0238(13) 0.0325(16) 0.0398(14) -0.0002(12) -0.0066(11) -0.0091(11)
O13A 0.074(8) 0.052(7) 0.168(13) -0.045(7) 0.039(8) -0.039(6)
O14A 0.058(4) 0.043(4) 0.116(8) 0.014(4) 0.017(5) 0.018(3)
O15A 0.141(10) 0.158(12) 0.128(9) 0.069(8) -0.027(7) 0.050(9)
O16A 0.099(7) 0.085(7) 0.128(7) -0.049(5) -0.007(5) -0.047(5)

loop_
_atom_type_symbol
_atom_type_description
_atom_type_scat_dispersion_real
_atom_type_scat_dispersion_imag
_atom_type_scat_source
C C 0.0033 0.0016 'International Tables Vol C Tables 4.2.6.8 and 6.1.1.4'
H H 0.0000 0.0000 'International Tables Vol C Tables 4.2.6.8 and 6.1.1.4'
N N 0.0061 0.0033 'International Tables Vol C Tables 4.2.6.8 and 6.1.1.4'
O O 0.0106 0.0060 'International Tables Vol C Tables 4.2.6.8 and 6.1.1.4'
P P 0.1023 0.0942 'International Tables Vol C Tables 4.2.6.8 and 6.1.1.4'
Cl Cl 0.1484 0.1585 'International Tables Vol C Tables 4.2.6.8 and 6.1.1.4'
Cu Cu 0.3201 1.2651 'International Tables Vol C Tables 4.2.6.8 and 6.1.1.4'

loop_
_geom_angle_atom_site_label_1
_geom_angle_atom_site_label_2
_geom_angle_atom_site_label_3
_geom_angle
_geom_angle_site_symmetry_1
_geom_angle_site_symmetry_3
_geom_angle_publ_flag
O1 Cu1 O1 180.0 2_766 . ?
O1 Cu1 N1 93.82(6) 2_766 . ?
O1 Cu1 N1 86.18(6) . . ?
O1 Cu1 N1 86.18(6) 2_766 2_766 ?
O1 Cu1 N1 93.82(6) . 2_766 ?
N1 Cu1 N1 180.0 . 2_766 ?
P1 O1 Cu1 118.99(9) . . ?
C1 N1 C9 119.85(19) . . ?
C1 N1 Cu1 118.75(14) . . ?
C9 N1 Cu1 120.89(14) . . ?
N1 C1 C2 122.11(19) . . ?
N1 C1 P1 110.83(15) . . ?
C2 C1 P1 127.02(16) . . ?
C1 C2 C7 117.72(19) . . ?
C1 C2 C3 123.5(2) . . ?
C7 C2 C3 118.8(2) . . ?
C4 C3 C2 120.2(2) . . ?
C4 C3 H3 119.9 . . ?
C2 C3 H3 119.9 . . ?
C3 C4 C5 120.9(2) . . ?
C3 C4 H4 119.5 . . ?
C5 C4 H4 119.5 . . ?
C6 C5 C4 120.6(2) . . ?
C6 C5 H5 119.7 . . ?
C4 C5 H5 119.7 . . ?
C5 C6 C7 120.3(2) . . ?
C5 C6 H6 119.8 . . ?
C7 C6 H6 119.8 . . ?
C8 C7 C6 122.8(2) . . ?
C8 C7 C2 118.1(2) . . ?
C6 C7 C2 119.1(2) . . ?
C9 C8 C7 120.6(2) . . ?
C9 C8 H8 119.7 . . ?
C7 C8 H8 119.7 . . ?
N1 C9 C8 121.6(2) . . ?
N1 C9 H9 119.2 . . ?
C8 C9 H9 119.2 . . ?
O1 P1 C21 116.3(6) . . ?
O1 P1 C21A 111.1(12) . . ?
O1 P1 C11 110.15(9) . . ?
C21 P1 C11 108.6(4) . . ?
C21A P1 C11 109.1(8) . . ?
O1 P1 C1 103.85(9) . . ?
C21 P1 C1 107.9(3) . . ?
C21A P1 C1 112.7(7) . . ?
C11 P1 C1 109.77(9) . . ?
C12 C11 C16 119.44(19) . . ?
C12 C11 P1 116.85(15) . . ?
C16 C11 P1 123.67(17) . . ?
C13 C12 C11 119.9(2) . . ?
C13 C12 H12 120.1 . . ?
C11 C12 H12 120.1 . . ?
C14 C13 C12 120.5(2) . . ?
C14 C13 H13 119.8 . . ?
C12 C13 H13 119.8 . . ?
C13 C14 C15 120.1(2) . . ?
C13 C14 H14 119.9 . . ?
C15 C14 H14 119.9 . . ?
C14 C15 C16 120.2(2) . . ?
C14 C15 H15 119.9 . . ?
C16 C15 H15 119.9 . . ?
C15 C16 C11 119.9(2) . . ?
C15 C16 H16 120.1 . . ?
C11 C16 H16 120.1 . . ?
C26 C21 C22 118.8(5) . . ?
C26 C21 P1 120.4(5) . . ?
C22 C21 P1 120.8(5) . . ?
C23 C22 C21 120.6(6) . . ?
C23 C22 H22 119.7 . . ?
C21 C22 H22 119.7 . . ?
C24 C23 C22 119.9(7) . . ?
C24 C23 H23 120.0 . . ?
C22 C23 H23 120.0 . . ?
C23 C24 C25 120.5(6) . . ?
C23 C24 H24 119.7 . . ?
C25 C24 H24 119.7 . . ?
C24 C25 C26 119.7(6) . . ?
C24 C25 H25 120.1 . . ?
C26 C25 H25 120.1 . . ?
C21 C26 C25 120.1(5) . . ?
C21 C26 H26 120.0 . . ?
C25 C26 H26 120.0 . . ?
C22A C21A C26A 119.7(9) . . ?
C22A C21A P1 119.0(10) . . ?
C26A C21A P1 120.3(9) . . ?
C21A C22A C23A 119.4(11) . . ?
C21A C22A H22A 120.3 . . ?
C23A C22A H22A 120.3 . . ?
C24A C23A C22A 119.7(11) . . ?
C24A C23A H23A 120.2 . . ?
C22A C23A H23A 120.2 . . ?
C23A C24A C25A 120.3(11) . . ?
C23A C24A H24A 119.8 . . ?
C25A C24A H24A 119.8 . . ?
C24A C25A C26A 121.0(9) . . ?
C24A C25A H25A 119.5 . . ?
C26A C25A H25A 119.5 . . ?
C25A C26A C21A 118.6(8) . . ?
C25A C26A H26A 120.7 . . ?
C21A C26A H26A 120.7 . . ?
O2 Cu2 O2 180.0 . 2_667 ?
O2 Cu2 N2 86.32(7) . . ?
O2 Cu2 N2 93.68(7) 2_667 . ?
O2 Cu2 N2 93.67(7) . 2_667 ?
O2 Cu2 N2 86.32(7) 2_667 2_667 ?
N2 Cu2 N2 180.0 . 2_667 ?
P2 O2 Cu2 119.05(9) . . ?
C31 N2 C39 120.05(19) . . ?
C31 N2 Cu2 119.59(16) . . ?
C39 N2 Cu2 120.08(15) . . ?
N2 C31 C32 122.1(2) . . ?
N2 C31 P2 111.12(16) . . ?
C32 C31 P2 126.77(17) . . ?
C33 C32 C31 123.6(2) . . ?
C33 C32 C37 119.1(2) . . ?
C31 C32 C37 117.4(2) . . ?
C34 C33 C32 119.4(3) . . ?
C34 C33 H33 120.3 . . ?
C32 C33 H33 120.3 . . ?
C33 C34 C35 121.5(3) . . ?
C33 C34 H34 119.3 . . ?
C35 C34 H34 119.3 . . ?
C36 C35 C34 120.5(2) . . ?
C36 C35 H35 119.8 . . ?
C34 C35 H35 119.8 . . ?
C35 C36 C37 120.3(3) . . ?
C35 C36 H36 119.8 . . ?
C37 C36 H36 119.8 . . ?
C38 C37 C36 122.0(3) . . ?
C38 C37 C32 118.7(2) . . ?
C36 C37 C32 119.2(2) . . ?
C39 C38 C37 120.1(2) . . ?
C39 C38 H38 120.0 . . ?
C37 C38 H38 120.0 . . ?
N2 C39 C38 121.6(2) . . ?
N2 C39 H39 119.2 . . ?
C38 C39 H39 119.2 . . ?
O2 P2 C51 114.4(5) . . ?
O2 P2 C41 109.69(10) . . ?
C51 P2 C41 109.4(4) . . ?
O2 P2 C51A 114.1(14) . . ?
C41 P2 C51A 107.2(11) . . ?
O2 P2 C31 103.86(9) . . ?
C51 P2 C31 107.9(2) . . ?
C41 P2 C31 111.42(11) . . ?
C51A P2 C31 110.7(6) . . ?
C42 C41 C46 119.3(2) . . ?
C42 C41 P2 117.18(16) . . ?
C46 C41 P2 123.50(18) . . ?
C41 C42 C43 120.0(2) . . ?
C41 C42 H42 120.0 . . ?
C43 C42 H42 120.0 . . ?
C44 C43 C42 120.1(2) . . ?
C44 C43 H43 119.9 . . ?
C42 C43 H43 119.9 . . ?
C45 C44 C43 120.1(3) . . ?
C45 C44 H44 119.9 . . ?
C43 C44 H44 119.9 . . ?
C44 C45 C46 120.4(3) . . ?
C44 C45 H45 119.8 . . ?
C46 C45 H45 119.8 . . ?
C45 C46 C41 120.0(3) . . ?
C45 C46 H46 120.0 . . ?
C41 C46 H46 120.0 . . ?
C56 C51 C52 119.9(5) . . ?
C56 C51 P2 120.3(5) . . ?
C52 C51 P2 119.8(5) . . ?
C53 C52 C51 119.9(5) . . ?
C53 C52 H52 120.1 . . ?
C51 C52 H52 120.1 . . ?
C54 C53 C52 119.6(5) . . ?
C54 C53 H53 120.2 . . ?
C52 C53 H53 120.2 . . ?
C55 C54 C53 120.1(6) . . ?
C55 C54 H54 119.9 . . ?
C53 C54 H54 119.9 . . ?
C54 C55 C56 121.2(4) . . ?
C54 C55 H55 119.4 . . ?
C56 C55 H55 119.4 . . ?
C51 C56 C55 119.2(4) . . ?
C51 C56 H56 120.4 . . ?
C55 C56 H56 120.4 . . ?
C52A C51A C56A 119.0(13) . . ?
C52A C51A P2 119.4(13) . . ?
C56A C51A P2 121.4(12) . . ?
C53A C52A C51A 120.3(12) . . ?
C53A C52A H52A 119.8 . . ?
C51A C52A H52A 119.8 . . ?
C54A C53A C52A 119.4(15) . . ?
C54A C53A H53A 120.3 . . ?
C52A C53A H53A 120.3 . . ?
C55A C54A C53A 120.9(18) . . ?
C55A C54A H54A 119.5 . . ?
C53A C54A H54A 119.5 . . ?
C54A C55A C56A 120.5(13) . . ?
C54A C55A H55A 119.8 . . ?
C56A C55A H55A 119.8 . . ?
C55A C56A C51A 119.3(11) . . ?
C55A C56A H56A 120.3 . . ?
C51A C56A H56A 120.3 . . ?
O4 Cu3 O3 176.0(17) . . ?
O4 Cu3 N3 96.9(4) . . ?
O3 Cu3 N3 86.2(3) . . ?
O4 Cu3 N4 86.3(3) . . ?
O3 Cu3 N4 90.7(4) . . ?
N3 Cu3 N4 176.8(8) . . ?
P3 O3 Cu3 118.7(4) . . ?
C61 N3 C69 120.1(6) . . ?
C61 N3 Cu3 119.2(4) . . ?
C69 N3 Cu3 120.6(5) . . ?
N3 C61 C62 122.5(5) . . ?
N3 C61 P3 110.8(4) . . ?
C62 C61 P3 126.5(5) . . ?
C63 C62 C67 118.5(5) . . ?
C63 C62 C61 124.6(5) . . ?
C67 C62 C61 116.9(5) . . ?
C64 C63 C62 120.7(6) . . ?
C64 C63 H63 119.6 . . ?
C62 C63 H63 119.6 . . ?
C63 C64 C65 120.9(6) . . ?
C63 C64 H64 119.6 . . ?
C65 C64 H64 119.6 . . ?
C66 C65 C64 120.3(6) . . ?
C66 C65 H65 119.9 . . ?
C64 C65 H65 119.9 . . ?
C65 C66 C67 120.5(6) . . ?
C65 C66 H66 119.8 . . ?
C67 C66 H66 119.8 . . ?
C68 C67 C62 118.4(5) . . ?
C68 C67 C66 122.5(6) . . ?
C62 C67 C66 119.1(5) . . ?
C69 C68 C67 121.2(6) . . ?
C69 C68 H68 119.4 . . ?
C67 C68 H68 119.4 . . ?
N3 C69 C68 120.9(7) . . ?
N3 C69 H69 119.6 . . ?
C68 C69 H69 119.6 . . ?
O3 P3 C81 114.1(5) . . ?
O3 P3 C71 110.3(5) . . ?
C81 P3 C71 109.8(4) . . ?
O3 P3 C61 104.4(4) . . ?
C81 P3 C61 109.7(4) . . ?
C71 P3 C61 108.3(5) . . ?
C72 C71 C76 120.4(6) . . ?
C72 C71 P3 116.7(5) . . ?
C76 C71 P3 122.5(6) . . ?
C71 C72 C73 119.1(6) . . ?
C71 C72 H72 120.4 . . ?
C73 C72 H72 120.4 . . ?
C74 C73 C72 120.0(6) . . ?
C74 C73 H73 120.0 . . ?
C72 C73 H73 120.0 . . ?
C73 C74 C75 121.1(6) . . ?
C73 C74 H74 119.5 . . ?
C75 C74 H74 119.5 . . ?
C74 C75 C76 120.4(7) . . ?
C74 C75 H75 119.8 . . ?
C76 C75 H75 119.8 . . ?
C75 C76 C71 118.8(6) . . ?
C75 C76 H76 120.6 . . ?
C71 C76 H76 120.6 . . ?
C82 C81 C86 120.3(5) . . ?
C82 C81 P3 121.0(5) . . ?
C86 C81 P3 118.7(5) . . ?
C81 C82 C83 119.6(6) . . ?
C81 C82 H82 120.2 . . ?
C83 C82 H82 120.2 . . ?
C84 C83 C82 120.3(6) . . ?
C84 C83 H83 119.9 . . ?
C82 C83 H83 119.9 . . ?
C83 C84 C85 120.8(5) . . ?
C83 C84 H84 119.6 . . ?
C85 C84 H84 119.6 . . ?
C84 C85 C86 120.1(6) . . ?
C84 C85 H85 119.9 . . ?
C86 C85 H85 119.9 . . ?
C85 C86 C81 118.8(6) . . ?
C85 C86 H86 120.6 . . ?
C81 C86 H86 120.6 . . ?
P4 O4 Cu3 119.6(4) . . ?
C91 N4 C99 120.3(6) . . ?
C91 N4 Cu3 118.0(5) . . ?
C99 N4 Cu3 121.1(5) . . ?
N4 C91 C92 121.9(5) . . ?
N4 C91 P4 112.3(4) . . ?
C92 C91 P4 125.8(5) . . ?
C93 C92 C97 119.5(5) . . ?
C93 C92 C91 123.1(6) . . ?
C97 C92 C91 117.3(5) . . ?
C94 C93 C92 120.7(6) . . ?
C94 C93 H93 119.7 . . ?
C92 C93 H93 119.7 . . ?
C93 C94 C95 120.1(6) . . ?
C93 C94 H94 120.0 . . ?
C95 C94 H94 119.9 . . ?
C96 C95 C94 120.8(5) . . ?
C96 C95 H95 119.6 . . ?
C94 C95 H95 119.6 . . ?
C95 C96 C97 121.0(6) . . ?
C95 C96 H96 119.5 . . ?
C97 C96 H96 119.5 . . ?
C98 C97 C96 123.4(6) . . ?
C98 C97 C92 118.6(5) . . ?
C96 C97 C92 117.9(5) . . ?
C99 C98 C97 120.5(6) . . ?
C99 C98 H98 119.7 . . ?
C97 C98 H98 119.7 . . ?
N4 C99 C98 121.3(6) . . ?
N4 C99 H99 119.3 . . ?
C98 C99 H99 119.3 . . ?
O4 P4 C111 114.5(5) . . ?
O4 P4 C101 110.1(5) . . ?
C111 P4 C101 109.9(4) . . ?
O4 P4 C91 103.1(4) . . ?
C111 P4 C91 110.5(5) . . ?
C101 P4 C91 108.5(5) . . ?
C102 C101 C106 118.7(6) . . ?
C102 C101 P4 115.8(5) . . ?
C106 C101 P4 125.4(5) . . ?
C101 C102 C103 120.0(6) . . ?
C101 C102 H102 120.0 . . ?
C103 C102 H102 120.0 . . ?
C104 C103 C102 120.8(7) . . ?
C104 C103 H103 119.6 . . ?
C102 C103 H103 119.6 . . ?
C103 C104 C105 119.6(6) . . ?
C103 C104 H104 120.2 . . ?
C105 C104 H104 120.2 . . ?
C104 C105 C106 121.2(6) . . ?
C104 C105 H105 119.4 . . ?
C106 C105 H105 119.4 . . ?
C105 C106 C101 119.4(6) . . ?
C105 C106 H106 120.3 . . ?
C101 C106 H106 120.3 . . ?
C112 C111 C116 120.2(5) . . ?
C112 C111 P4 120.5(4) . . ?
C116 C111 P4 119.3(5) . . ?
C111 C112 C113 119.6(5) . . ?
C111 C112 H112 120.2 . . ?
C113 C112 H112 120.2 . . ?
C114 C113 C112 120.5(6) . . ?
C114 C113 H113 119.7 . . ?
C112 C113 H113 119.7 . . ?
C113 C114 C115 120.8(5) . . ?
C113 C114 H114 119.6 . . ?
C115 C114 H114 119.6 . . ?
C114 C115 C116 119.9(6) . . ?
C114 C115 H115 120.1 . . ?
C116 C115 H115 120.1 . . ?
C111 C116 C115 118.9(6) . . ?
C111 C116 H116 120.5 . . ?
C115 C116 H116 120.5 . . ?
O6 Cl1 O8 110.6(5) . . ?
O6 Cl1 O7 111.3(5) . . ?
O8 Cl1 O7 106.6(4) . . ?
O6 Cl1 O5 108.9(7) . . ?
O8 Cl1 O5 109.1(5) . . ?
O7 Cl1 O5 110.4(5) . . ?
O8A Cl1A O6A 110.1(6) . . ?
O8A Cl1A O7A 108.3(4) . . ?
O6A Cl1A O7A 109.6(6) . . ?
O8A Cl1A O5A 110.8(6) . . ?
O6A Cl1A O5A 108.9(7) . . ?
O7A Cl1A O5A 109.0(5) . . ?
O12 Cl2 O9 110.3(2) . . ?
O12 Cl2 O10 110.2(3) . . ?
O9 Cl2 O10 108.5(3) . . ?
O12 Cl2 O11 108.3(2) . . ?
O9 Cl2 O11 110.2(2) . . ?
O10 Cl2 O11 109.4(2) . . ?
O10A Cl2A O11A 111.6(13) . . ?
O10A Cl2A O9A 113.0(13) . . ?
O11A Cl2A O9A 110.2(11) . . ?
O10A Cl2A O12A 109.4(13) . . ?
O11A Cl2A O12A 104.8(9) . . ?
O9A Cl2A O12A 107.5(11) . . ?
O16 Cl3 O13 118.0(4) . . ?
O16 Cl3 O15 111.9(4) . . ?
O13 Cl3 O15 107.4(4) . . ?
O16 Cl3 O14 108.6(4) . . ?
O13 Cl3 O14 106.7(5) . . ?
O15 Cl3 O14 103.1(4) . . ?
O14A Cl3A O15A 120.5(8) . . ?
O14A Cl3A O16A 106.8(7) . . ?
O15A Cl3A O16A 100.5(8) . . ?
O14A Cl3A O13A 106.0(8) . . ?
O15A Cl3A O13A 122.7(9) . . ?
O16A Cl3A O13A 95.8(8) . . ?

loop_
_geom_bond_atom_site_label_1
_geom_bond_atom_site_label_2
_geom_bond_distance
_geom_bond_site_symmetry_2
_geom_bond_publ_flag
Cu1 O1 1.9382(14) 2_766 ?
Cu1 O1 1.9382(14) . ?
Cu1 N1 2.0017(17) . ?
Cu1 N1 2.0017(17) 2_766 ?
O1 P1 1.5126(15) . ?
N1 C1 1.339(3) . ?
N1 C9 1.363(3) . ?
C1 C2 1.419(3) . ?
C1 P1 1.840(2) . ?
C2 C7 1.421(3) . ?
C2 C3 1.421(3) . ?
C3 C4 1.365(3) . ?
C3 H3 0.9500 . ?
C4 C5 1.400(4) . ?
C4 H4 0.9500 . ?
C5 C6 1.364(4) . ?
C5 H5 0.9500 . ?
C6 C7 1.420(3) . ?
C6 H6 0.9500 . ?
C7 C8 1.407(3) . ?
C8 C9 1.365(3) . ?
C8 H8 0.9500 . ?
C9 H9 0.9500 . ?
P1 C21 1.776(5) . ?
P1 C21A 1.792(8) . ?
P1 C11 1.797(2) . ?
C11 C12 1.391(3) . ?
C11 C16 1.398(3) . ?
C12 C13 1.390(3) . ?
C12 H12 0.9500 . ?
C13 C14 1.374(3) . ?
C13 H13 0.9500 . ?
C14 C15 1.382(3) . ?
C14 H14 0.9500 . ?
C15 C16 1.387(3) . ?
C15 H15 0.9500 . ?
C16 H16 0.9500 . ?
C21 C26 1.391(7) . ?
C21 C22 1.394(6) . ?
C22 C23 1.384(6) . ?
C22 H22 0.9500 . ?
C23 C24 1.371(7) . ?
C23 H23 0.9500 . ?
C24 C25 1.383(7) . ?
C24 H24 0.9500 . ?
C25 C26 1.397(6) . ?
C25 H25 0.9500 . ?
C26 H26 0.9500 . ?
C21A C22A 1.390(9) . ?
C21A C26A 1.395(9) . ?
C22A C23A 1.391(9) . ?
C22A H22A 0.9500 . ?
C23A C24A 1.371(9) . ?
C23A H23A 0.9500 . ?
C24A C25A 1.377(9) . ?
C24A H24A 0.9500 . ?
C25A C26A 1.379(8) . ?
C25A H25A 0.9500 . ?
C26A H26A 0.9500 . ?
Cu2 O2 1.9364(15) . ?
Cu2 O2 1.9364(15) 2_667 ?
Cu2 N2 1.9968(18) . ?
Cu2 N2 1.9968(18) 2_667 ?
O2 P2 1.5158(15) . ?
N2 C31 1.334(3) . ?
N2 C39 1.363(3) . ?
C31 C32 1.418(3) . ?
C31 P2 1.838(2) . ?
C32 C33 1.416(3) . ?
C32 C37 1.423(4) . ?
C33 C34 1.381(4) . ?
C33 H33 0.9500 . ?
C34 C35 1.396(5) . ?
C34 H34 0.9500 . ?
C35 C36 1.359(4) . ?
C35 H35 0.9500 . ?
C36 C37 1.422(3) . ?
C36 H36 0.9500 . ?
C37 C38 1.399(4) . ?
C38 C39 1.367(3) . ?
C38 H38 0.9500 . ?
C39 H39 0.9500 . ?
P2 C51 1.780(6) . ?
P2 C41 1.795(2) . ?
P2 C51A 1.821(15) . ?
C41 C42 1.391(3) . ?
C41 C46 1.393(3) . ?
C42 C43 1.392(3) . ?
C42 H42 0.9500 . ?
C43 C44 1.380(4) . ?
C43 H43 0.9500 . ?
C44 C45 1.375(4) . ?
C44 H44 0.9500 . ?
C45 C46 1.387(4) . ?
C45 H45 0.9500 . ?
C46 H46 0.9500 . ?
C51 C56 1.379(8) . ?
C51 C52 1.400(8) . ?
C52 C53 1.388(6) . ?
C52 H52 0.9500 . ?
C53 C54 1.384(8) . ?
C53 H53 0.9500 . ?
C54 C55 1.364(7) . ?
C54 H54 0.9500 . ?
C55 C56 1.390(5) . ?
C55 H55 0.9500 . ?
C56 H56 0.9500 . ?
C51A C52A 1.389(18) . ?
C51A C56A 1.396(17) . ?
C52A C53A 1.388(15) . ?
C52A H52A 0.9500 . ?
C53A C54A 1.371(18) . ?
C53A H53A 0.9500 . ?
C54A C55A 1.364(17) . ?
C54A H54A 0.9500 . ?
C55A C56A 1.385(13) . ?
C55A H55A 0.9500 . ?
C56A H56A 0.9500 . ?
Cu3 O4 1.934(5) . ?
Cu3 O3 1.935(5) . ?
Cu3 N3 2.012(5) . ?
Cu3 N4 2.013(5) . ?
O3 P3 1.514(5) . ?
N3 C61 1.332(6) . ?
N3 C69 1.358(6) . ?
C61 C62 1.427(5) . ?
C61 P3 1.833(6) . ?
C62 C63 1.418(6) . ?
C62 C67 1.424(6) . ?
C63 C64 1.364(6) . ?
C63 H63 0.9500 . ?
C64 C65 1.407(7) . ?
C64 H64 0.9500 . ?
C65 C66 1.363(7) . ?
C65 H65 0.9500 . ?
C66 C67 1.426(6) . ?
C66 H66 0.9500 . ?
C67 C68 1.389(7) . ?
C68 C69 1.373(6) . ?
C68 H68 0.9500 . ?
C69 H69 0.9500 . ?
P3 C81 1.789(5) . ?
P3 C71 1.792(5) . ?
C71 C72 1.386(7) . ?
C71 C76 1.400(7) . ?
C72 C73 1.401(6) . ?
C72 H72 0.9500 . ?
C73 C74 1.360(7) . ?
C73 H73 0.9500 . ?
C74 C75 1.376(8) . ?
C74 H74 0.9500 . ?
C75 C76 1.383(7) . ?
C75 H75 0.9500 . ?
C76 H76 0.9500 . ?
C81 C82 1.385(7) . ?
C81 C86 1.398(7) . ?
C82 C83 1.391(6) . ?
C82 H82 0.9500 . ?
C83 C84 1.356(9) . ?
C83 H83 0.9500 . ?
C84 C85 1.384(9) . ?
C84 H84 0.9500 . ?
C85 C86 1.390(7) . ?
C85 H85 0.9500 . ?
C86 H86 0.9500 . ?
O4 P4 1.515(5) . ?
N4 C91 1.334(6) . ?
N4 C99 1.357(6) . ?
C91 C92 1.426(5) . ?
C91 P4 1.837(6) . ?
C92 C93 1.418(6) . ?
C92 C97 1.425(7) . ?
C93 C94 1.364(6) . ?
C93 H93 0.9500 . ?
C94 C95 1.408(7) . ?
C94 H94 0.9500 . ?
C95 C96 1.363(7) . ?
C95 H95 0.9500 . ?
C96 C97 1.423(6) . ?
C96 H96 0.9500 . ?
C97 C98 1.389(7) . ?
C98 C99 1.377(6) . ?
C98 H98 0.9500 . ?
C99 H99 0.9500 . ?
P4 C111 1.785(5) . ?
P4 C101 1.799(5) . ?
C101 C102 1.385(7) . ?
C101 C106 1.403(6) . ?
C102 C103 1.399(6) . ?
C102 H102 0.9500 . ?
C103 C104 1.361(7) . ?
C103 H103 0.9500 . ?
C104 C105 1.369(8) . ?
C104 H104 0.9500 . ?
C105 C106 1.389(7) . ?
C105 H105 0.9500 . ?
C106 H106 0.9500 . ?
C111 C112 1.387(7) . ?
C111 C116 1.398(7) . ?
C112 C113 1.387(6) . ?
C112 H112 0.9500 . ?
C113 C114 1.362(8) . ?
C113 H113 0.9500 . ?
C114 C115 1.380(9) . ?
C114 H114 0.9500 . ?
C115 C116 1.401(7) . ?
C115 H115 0.9500 . ?
C116 H116 0.9500 . ?
Cl1 O6 1.415(7) . ?
Cl1 O8 1.438(5) . ?
Cl1 O7 1.446(6) . ?
Cl1 O5 1.451(8) . ?
Cl1A O8A 1.416(5) . ?
Cl1A O6A 1.423(8) . ?
Cl1A O7A 1.445(6) . ?
Cl1A O5A 1.447(7) . ?
Cl2 O12 1.432(3) . ?
Cl2 O9 1.439(3) . ?
Cl2 O10 1.439(4) . ?
Cl2 O11 1.445(3) . ?
Cl2A O10A 1.411(12) . ?
Cl2A O11A 1.424(10) . ?
Cl2A O9A 1.444(12) . ?
Cl2A O12A 1.457(10) . ?
Cl3 O16 1.357(5) . ?
Cl3 O13 1.430(6) . ?
Cl3 O15 1.437(6) . ?
Cl3 O14 1.495(5) . ?
Cl3A O14A 1.377(7) . ?
Cl3A O15A 1.391(9) . ?
Cl3A O16A 1.490(8) . ?
Cl3A O13A 1.497(10) . ?
